data_4323198
loop_
_publ_author_name
'Frank Bitterer'
'Oliver Herd'
'Michael K\"uhnel'
'Othmar Stelzer'
'Norbert Weferling'
'William S. Sheldrick'
'Jutta Hahn'
'Sabine Nagel'
'Notker R\"osch'

_publ_section_title
;
 PH-Functional Phosphines with 1,1'-Biphenyl-2,2'-bis(methylene) and
 1,1'-Binaphthyl-2,2'-bis(methylene) Backbones
;
_journal_name_full 'Inorganic Chemistry'
_journal_page_first 6408
_journal_page_last 6417
_journal_paper_doi 10.1021/ic980346z
_journal_volume 37
_journal_year 1998
_chemical_formula_sum 'C25.5 H21 P'
_chemical_formula_weight 358.39
_chemical_name_systematic
; 
 ? 
;
_space_group_IT_number 14
_symmetry_cell_setting monoclinic
_symmetry_space_group_name_Hall '-P 2ybc'
_symmetry_space_group_name_H-M 'P 1 21/c 1'
_atom_sites_solution_hydrogens geom
_atom_sites_solution_primary direct
_atom_sites_solution_secondary difmap
_audit_creation_method SHELXL
_cell_angle_alpha 90.00
_cell_angle_beta 101.35(3)
_cell_angle_gamma 90.00
_cell_formula_units_Z 4
_cell_length_a 9.723(2)
_cell_length_b 25.746(5)
_cell_length_c 7.892(2)
_cell_measurement_reflns_used 17
_cell_measurement_temperature 293(2)
_cell_measurement_theta_max 15
_cell_measurement_theta_min 7.5
_cell_volume 1937.0(8)
_computing_cell_refinement 'Siemens P4'
_computing_data_collection 'Siemens P4'
_computing_data_reduction XDISK
_computing_molecular_graphics 'Siemens SHELXTL-PLUS(VMS)'
_computing_publication_material SHELXL-93
_computing_structure_refinement 'SHELXL-93 (Sheldrick, 1993)'
_computing_structure_solution 'SHELXS-86 (Sheldrick, 1990)'
_diffrn_ambient_temperature 293(2)
_diffrn_measurement_device 'Siemens P4 4-circle-diffractometer'
_diffrn_measurement_method '\w scans '
_diffrn_radiation_monochromator graphite
_diffrn_radiation_source 'fine-focus sealed tube'
_diffrn_radiation_type MoK\a
_diffrn_radiation_wavelength 0.71073
_diffrn_reflns_av_R_equivalents 0.0253
_diffrn_reflns_av_sigmaI/netI 0.0370
_diffrn_reflns_limit_h_max 10
_diffrn_reflns_limit_h_min -10
_diffrn_reflns_limit_k_max 27
_diffrn_reflns_limit_k_min 0
_diffrn_reflns_limit_l_max 0
_diffrn_reflns_limit_l_min -8
_diffrn_reflns_number 2741
_diffrn_reflns_theta_max 22.50
_diffrn_reflns_theta_min 1.58
_diffrn_standards_decay_% 1.0
_diffrn_standards_interval_count 100
_diffrn_standards_number 3
_exptl_absorpt_coefficient_mu 0.148
_exptl_absorpt_correction_T_max 0.601
_exptl_absorpt_correction_T_min 0.586
_exptl_absorpt_correction_type Semi-empirical
_exptl_crystal_colour colourless
_exptl_crystal_density_diffrn 1.229
_exptl_crystal_description prism
_exptl_crystal_F_000 756
_exptl_crystal_size_max 0.72
_exptl_crystal_size_mid 0.53
_exptl_crystal_size_min 0.45
_refine_diff_density_max 0.650
_refine_diff_density_min -0.392
_refine_diff_density_rms 0.076
_refine_ls_extinction_method none
_refine_ls_goodness_of_fit_all 1.036
_refine_ls_goodness_of_fit_obs 1.092
_refine_ls_matrix_type full
_refine_ls_number_parameters 271
_refine_ls_number_reflns 2527
_refine_ls_number_restraints 16
_refine_ls_restrained_S_all 1.033
_refine_ls_restrained_S_obs 1.087
_refine_ls_R_factor_all 0.1016
_refine_ls_R_factor_obs 0.0728
_refine_ls_shift/esd_max 4.117
_refine_ls_shift/esd_mean 0.197
_refine_ls_structure_factor_coef Fsqd
_refine_ls_weighting_details 'w=1/[\s^2^(Fo^2^)+(0.1323P)^2^+1.8296P] where P=(Fo^2^+2Fc^2^)/3'
_refine_ls_weighting_scheme calc
_refine_ls_wR_factor_all 0.2246
_refine_ls_wR_factor_obs 0.1951
_reflns_number_observed 1780
_reflns_number_total 2527
_reflns_observed_criterion >2sigma(I)
_cod_data_source_file ic980346z.cif
_cod_data_source_block stel
_cod_depositor_comments
;
The following automatic conversions were performed:

'_refine_ls_weighting_scheme' value 'calc
w=1/[\s^2^(Fo^2^)+(0.1323P)^2^+1.8296P] where P=(Fo^2^+2Fc^2^)/3' was
changed to 'calc'. New tag '_refine_ls_weighting_details' was
created. The value of the new tag was set to
'w=1/[\s^2^(Fo^2^)+(0.1323P)^2^+1.8296P] where P=(Fo^2^+2Fc^2^)/3'.

Automatic conversion script
Id: cif_fix_values 3143 2015-03-26 13:38:13Z robertas 
;
_cod_original_cell_volume 1937.0(7)
_cod_original_formula_sum 'C25.50 H21 P'
_cod_database_code 4323198

loop_
_symmetry_equiv_pos_as_xyz
'x, y, z'
'-x, y+1/2, -z+1/2'
'-x, -y, -z'
'x, -y-1/2, z-1/2'

loop_
_atom_site_aniso_label
_atom_site_aniso_U_11
_atom_site_aniso_U_22
_atom_site_aniso_U_33
_atom_site_aniso_U_23
_atom_site_aniso_U_13
_atom_site_aniso_U_12
P 0.0964(12) 0.0698(10) 0.0597(10) -0.0147(8) 0.0341(8) -0.0069(8)
C1 0.058(3) 0.071(3) 0.043(3) 0.002(3) 0.016(2) -0.009(3)
C2 0.071(3) 0.047(3) 0.067(3) -0.009(3) 0.022(3) -0.002(3)
C10 0.039(2) 0.044(3) 0.042(3) -0.002(2) 0.006(2) -0.002(2)
C11 0.044(3) 0.053(3) 0.039(3) -0.001(2) 0.009(2) -0.007(2)
C12 0.060(3) 0.062(3) 0.036(3) 0.001(2) 0.005(2) -0.007(3)
C13 0.054(3) 0.062(3) 0.044(3) 0.006(2) -0.005(2) 0.006(2)
C14 0.046(3) 0.053(3) 0.044(3) -0.002(2) 0.002(2) -0.001(2)
C15 0.039(3) 0.078(4) 0.061(3) -0.002(3) 0.002(2) 0.007(3)
C16 0.048(3) 0.091(4) 0.070(4) -0.009(3) 0.025(3) 0.004(3)
C17 0.055(3) 0.082(4) 0.051(3) 0.004(3) 0.018(3) -0.002(3)
C18 0.048(3) 0.069(3) 0.044(3) 0.001(2) 0.011(2) 0.000(2)
C19 0.042(3) 0.051(3) 0.034(2) -0.002(2) 0.005(2) -0.002(2)
C20 0.042(2) 0.046(3) 0.041(3) 0.004(2) 0.015(2) 0.002(2)
C21 0.050(3) 0.049(3) 0.049(3) 0.005(2) 0.018(2) -0.001(2)
C22 0.064(3) 0.049(3) 0.071(4) 0.011(3) 0.023(3) 0.010(3)
C23 0.044(3) 0.073(4) 0.065(3) 0.016(3) 0.013(3) 0.011(3)
C24 0.038(3) 0.063(3) 0.048(3) 0.013(2) 0.010(2) 0.001(2)
C25 0.035(3) 0.084(4) 0.047(3) 0.013(3) 0.003(2) -0.001(3)
C26 0.049(3) 0.085(4) 0.042(3) 0.001(3) 0.003(2) -0.018(3)
C27 0.066(3) 0.058(3) 0.041(3) -0.001(2) 0.012(2) -0.012(3)
C28 0.048(3) 0.052(3) 0.037(3) 0.002(2) 0.003(2) 0.001(2)
C29 0.034(2) 0.055(3) 0.033(2) 0.006(2) 0.008(2) -0.001(2)

loop_
_atom_site_label
_atom_site_type_symbol
_atom_site_fract_x
_atom_site_fract_y
_atom_site_fract_z
_atom_site_U_iso_or_equiv
_atom_site_thermal_displace_type
_atom_site_occupancy
_atom_site_calc_flag
_atom_site_refinement_flags
_atom_site_disorder_group
P P 0.0124(2) 0.57201(6) 0.0445(2) 0.0727(6) Uani 1 d . .
C1 C 0.0246(6) 0.6422(2) 0.1014(6) 0.0566(13) Uani 1 d D .
C2 C -0.0250(6) 0.5451(2) 0.2497(7) 0.0607(14) Uani 1 d D .
C10 C -0.1136(4) 0.6460(2) 0.3375(6) 0.0419(11) Uani 1 d . .
C11 C -0.1023(5) 0.6584(2) 0.1693(6) 0.0450(11) Uani 1 d . .
C12 C -0.2138(5) 0.6843(2) 0.0618(6) 0.0531(13) Uani 1 d . .
C13 C -0.3340(5) 0.6960(2) 0.1157(6) 0.0551(13) Uani 1 d D .
C14 C -0.3536(5) 0.6813(2) 0.2818(6) 0.0487(12) Uani 1 d . .
C15 C -0.4821(5) 0.6899(2) 0.3380(7) 0.0607(14) Uani 1 d D .
C16 C -0.4996(6) 0.6731(2) 0.4957(8) 0.068(2) Uani 1 d D .
C17 C -0.3903(6) 0.6478(2) 0.6069(7) 0.0615(14) Uani 1 d D .
C18 C -0.2644(5) 0.6398(2) 0.5595(6) 0.0534(13) Uani 1 d D .
C19 C -0.2417(4) 0.6561(2) 0.3950(5) 0.0425(11) Uani 1 d . .
C20 C 0.0087(4) 0.6205(2) 0.4525(6) 0.0425(11) Uani 1 d . .
C21 C 0.0507(5) 0.5722(2) 0.4109(6) 0.0481(12) Uani 1 d . .
C22 C 0.1695(6) 0.5484(2) 0.5163(7) 0.0600(14) Uani 1 d D .
C23 C 0.2438(5) 0.5736(2) 0.6562(7) 0.0602(14) Uani 1 d D .
C24 C 0.2083(5) 0.6237(2) 0.6988(6) 0.0492(12) Uani 1 d . .
C25 C 0.2900(5) 0.6523(2) 0.8386(6) 0.0561(14) Uani 1 d D .
C26 C 0.2580(5) 0.7014(2) 0.8722(6) 0.0593(14) Uani 1 d D .
C27 C 0.1401(6) 0.7260(2) 0.7704(6) 0.0548(13) Uani 1 d D .
C28 C 0.0579(5) 0.6998(2) 0.6380(6) 0.0467(12) Uani 1 d D .
C29 C 0.0888(4) 0.6483(2) 0.5968(5) 0.0403(11) Uani 1 d . .
H1 H 0.0270(54) 0.6584(18) -0.0073(35) 0.068(8) Uiso 1 d D .
H2 H 0.1066(34) 0.6494(19) 0.1873(50) 0.068(8) Uiso 1 d D .
H3 H -0.0041(54) 0.5086(6) 0.2487(66) 0.068(8) Uiso 1 d D .
H4 H -0.1240(16) 0.5499(20) 0.2430(66) 0.068(8) Uiso 1 d D .
H12 H -0.1989(51) 0.6946(19) -0.0526(71) 0.066(6) Uiso 1 d . .
H13 H -0.4089(36) 0.7130(17) 0.0383(50) 0.066(6) Uiso 1 d D .
H15 H -0.5616(33) 0.7043(18) 0.2607(50) 0.066(6) Uiso 1 d D .
H16 H -0.5846(30) 0.6815(18) 0.5344(60) 0.066(6) Uiso 1 d D .
H17 H -0.4022(51) 0.6326(18) 0.7146(34) 0.066(6) Uiso 1 d D .
H18 H -0.1956(39) 0.6198(16) 0.6365(52) 0.066(6) Uiso 1 d D .
H22 H 0.1957(52) 0.5145(9) 0.4828(64) 0.070(6) Uiso 1 d D .
H23 H 0.3192(37) 0.5546(17) 0.7247(55) 0.070(6) Uiso 1 d D .
H25 H 0.3688(34) 0.6350(17) 0.9082(56) 0.070(6) Uiso 1 d D .
H26 H 0.3099(47) 0.7220(17) 0.9642(46) 0.070(6) Uiso 1 d D .
H27 H 0.1270(53) 0.7621(7) 0.7936(67) 0.070(6) Uiso 1 d D .
C9 C 0.4711(16) 0.5477(6) 1.2634(14) 0.096(2) Uiso 0.50 d PD -1
H9A H 0.4345(100) 0.5241(12) 1.3376(57) 0.144 Uiso 0.50 calc PR -1
H9B H 0.4068(83) 0.5760(25) 1.2328(17) 0.144 Uiso 0.50 calc PR -1
H9C H 0.5600(24) 0.5609(35) 1.3226(66) 0.144 Uiso 0.50 calc PR -1
C3 C 0.5339(12) 0.4703(4) 0.8002(9) 0.096(2) Uiso 0.50 d PG -1
C4 C 0.4363(11) 0.4504(3) 0.8901(13) 0.096(2) Uiso 0.50 d PG -1
C5 C 0.4145(10) 0.4748(4) 1.0398(12) 0.096(2) Uiso 0.50 d PG -1
C6 C 0.4903(12) 0.5191(4) 1.0994(10) 0.096(2) Uiso 0.50 d PGD -1
C7 C 0.5878(11) 0.5391(3) 1.0095(13) 0.096(2) Uiso 0.50 d PG -1
C8 C 0.6096(10) 0.5147(4) 0.8599(12) 0.096(2) Uiso 0.50 d PG -1
H28 H -0.0246(31) 0.7162(18) 0.5734(58) 0.070(6) Uiso 1 d D .

loop_
_atom_type_symbol
_atom_type_description
_atom_type_scat_dispersion_real
_atom_type_scat_dispersion_imag
_atom_type_scat_source
C C 0.0033 0.0016 'International Tables Vol C Tables 4.2.6.8 and 6.1.1.4'
H H 0.0000 0.0000 'International Tables Vol C Tables 4.2.6.8 and 6.1.1.4'
P P 0.1023 0.0942 'International Tables Vol C Tables 4.2.6.8 and 6.1.1.4'

loop_
_geom_angle_atom_site_label_1
_geom_angle_atom_site_label_2
_geom_angle_atom_site_label_3
_geom_angle
_geom_angle_site_symmetry_1
_geom_angle_site_symmetry_3
_geom_angle_publ_flag
C1 P C2 99.5(2) . . ?
C11 C1 P 109.9(3) . . ?
C11 C1 H1 111.5(32) . . ?
P C1 H1 102.6(32) . . ?
C11 C1 H2 108.8(33) . . ?
P C1 H2 111.4(31) . . ?
H1 C1 H2 112.7(45) . . ?
C21 C2 P 114.5(3) . . ?
C21 C2 H3 113.0(32) . . ?
P C2 H3 106.2(32) . . ?
C21 C2 H4 107.6(32) . . ?
P C2 H4 105.5(32) . . ?
H3 C2 H4 109.7(47) . . ?
C11 C10 C19 119.9(4) . . ?
C11 C10 C20 118.5(4) . . ?
C19 C10 C20 121.6(4) . . ?
C10 C11 C12 119.3(4) . . ?
C10 C11 C1 120.2(4) . . ?
C12 C11 C1 120.5(4) . . ?
C13 C12 C11 121.8(5) . . ?
C13 C12 H12 121.5(29) . . ?
C11 C12 H12 116.7(30) . . ?
C12 C13 C14 120.9(4) . . ?
C12 C13 H13 119.7(31) . . ?
C14 C13 H13 119.3(31) . . ?
C13 C14 C19 118.7(4) . . ?
C13 C14 C15 122.3(4) . . ?
C19 C14 C15 119.1(4) . . ?
C16 C15 C14 120.7(5) . . ?
C16 C15 H15 118.4(30) . . ?
C14 C15 H15 120.5(31) . . ?
C15 C16 C17 120.4(5) . . ?
C15 C16 H16 119.3(30) . . ?
C17 C16 H16 120.1(30) . . ?
C18 C17 C16 120.7(5) . . ?
C18 C17 H17 116.9(31) . . ?
C16 C17 H17 122.3(31) . . ?
C17 C18 C19 121.0(5) . . ?
C17 C18 H18 117.3(30) . . ?
C19 C18 H18 121.4(31) . . ?
C18 C19 C14 118.1(4) . . ?
C18 C19 C10 122.6(4) . . ?
C14 C19 C10 119.3(4) . . ?
C21 C20 C29 120.1(4) . . ?
C21 C20 C10 119.4(4) . . ?
C29 C20 C10 120.3(4) . . ?
C20 C21 C2 120.3(4) . . ?
C20 C21 C22 119.9(5) . . ?
C2 C21 C22 119.8(5) . . ?
C23 C22 C21 120.6(5) . . ?
C23 C22 H22 122.0(32) . . ?
C21 C22 H22 117.4(32) . . ?
C22 C23 C24 121.4(5) . . ?
C22 C23 H23 116.1(32) . . ?
C24 C23 H23 122.5(32) . . ?
C23 C24 C29 119.2(5) . . ?
C23 C24 C25 122.4(5) . . ?
C29 C24 C25 118.3(5) . . ?
C26 C25 C24 121.5(5) . . ?
C26 C25 H25 121.0(32) . . ?
C24 C25 H25 117.5(32) . . ?
C25 C26 C27 120.3(5) . . ?
C25 C26 H26 124.3(31) . . ?
C27 C26 H26 115.4(31) . . ?
C28 C27 C26 120.1(5) . . ?
C28 C27 H27 123.0(32) . . ?
C26 C27 H27 116.6(32) . . ?
C27 C28 C29 121.5(4) . . ?
C27 C28 H28 119.6(31) . . ?
C29 C28 H28 118.9(31) . . ?
C28 C29 C24 118.3(4) . . ?
C28 C29 C20 122.9(4) . . ?
C24 C29 C20 118.8(4) . . ?
C6 C9 H9A 107.1(7) . . ?
C6 C9 H9B 111.2(7) . . ?
H9A C9 H9B 109.47(15) . . ?
C6 C9 H9C 110.2(7) . . ?
H9A C9 H9C 109.4 . . ?
H9B C9 H9C 109.49(12) . . ?
C4 C3 C8 120.0 . . ?
C5 C4 C3 120.0 . . ?
C4 C5 C6 120.0 . . ?
C7 C6 C5 120.0 . . ?
C7 C6 C9 117.6(10) . . ?
C5 C6 C9 122.4(10) . . ?
C6 C7 C8 120.0 . . ?
C7 C8 C3 120.0 . . ?

loop_
_geom_bond_atom_site_label_1
_geom_bond_atom_site_label_2
_geom_bond_distance
_geom_bond_site_symmetry_2
_geom_bond_publ_flag
P C1 1.860(6) . ?
P C2 1.862(6) . ?
C1 C11 1.498(7) . ?
C1 H1 0.958(10) . ?
C1 H2 0.958(10) . ?
C2 C21 1.510(7) . ?
C2 H3 0.961(10) . ?
C2 H4 0.962(10) . ?
C10 C11 1.390(6) . ?
C10 C19 1.431(6) . ?
C10 C20 1.498(6) . ?
C11 C12 1.406(7) . ?
C12 C13 1.354(7) . ?
C12 H12 0.98(5) . ?
C13 C14 1.414(7) . ?
C13 H13 0.958(10) . ?
C14 C19 1.421(6) . ?
C14 C15 1.423(7) . ?
C15 C16 1.359(8) . ?
C15 H15 0.960(10) . ?
C16 C17 1.399(8) . ?
C16 H16 0.960(10) . ?
C17 C18 1.363(7) . ?
C17 H17 0.963(10) . ?
C18 C19 1.422(6) . ?
C18 H18 0.960(10) . ?
C20 C21 1.368(6) . ?
C20 C29 1.437(6) . ?
C21 C22 1.423(7) . ?
C22 C23 1.359(8) . ?
C22 H22 0.960(10) . ?
C23 C24 1.394(7) . ?
C23 H23 0.956(10) . ?
C24 C29 1.425(6) . ?
C24 C25 1.431(7) . ?
C25 C26 1.339(8) . ?
C25 H25 0.959(11) . ?
C26 C27 1.414(7) . ?
C26 H26 0.959(10) . ?
C27 C28 1.361(7) . ?
C27 H27 0.962(11) . ?
C28 C29 1.413(6) . ?
C28 H28 0.959(10) . ?
C9 C6 1.531(9) . ?
C9 H9A 0.96 . ?
C9 H9B 0.96 . ?
C9 H9C 0.96 . ?
C3 C4 1.39 . ?
C3 C8 1.39 . ?
C4 C5 1.39 . ?
C5 C6 1.39 . ?
C6 C7 1.39 . ?
C7 C8 1.39 . ?

loop_
_geom_torsion_atom_site_label_1
_geom_torsion_atom_site_label_2
_geom_torsion_atom_site_label_3
_geom_torsion_atom_site_label_4
_geom_torsion
_geom_torsion_site_symmetry_1
_geom_torsion_site_symmetry_2
_geom_torsion_site_symmetry_3
_geom_torsion_site_symmetry_4
_geom_torsion_publ_flag
C2 P C1 C11 -51.4(4) . . . . ?
C1 P C2 C21 -36.7(4) . . . . ?
C19 C10 C11 C12 4.7(6) . . . . ?
C20 C10 C11 C12 -177.4(4) . . . . ?
C19 C10 C11 C1 -172.5(4) . . . . ?
C20 C10 C11 C1 5.4(6) . . . . ?
P C1 C11 C10 77.5(5) . . . . ?
P C1 C11 C12 -99.7(5) . . . . ?
C10 C11 C12 C13 -2.1(7) . . . . ?
C1 C11 C12 C13 175.1(5) . . . . ?
C11 C12 C13 C14 -1.9(8) . . . . ?
C12 C13 C14 C19 3.2(7) . . . . ?
C12 C13 C14 C15 -175.6(5) . . . . ?
C13 C14 C15 C16 177.0(5) . . . . ?
C19 C14 C15 C16 -1.7(7) . . . . ?
C14 C15 C16 C17 1.1(9) . . . . ?
C15 C16 C17 C18 0.4(9) . . . . ?
C16 C17 C18 C19 -1.2(8) . . . . ?
C17 C18 C19 C14 0.6(7) . . . . ?
C17 C18 C19 C10 -176.8(5) . . . . ?
C13 C14 C19 C18 -177.9(4) . . . . ?
C15 C14 C19 C18 0.9(7) . . . . ?
C13 C14 C19 C10 -0.5(6) . . . . ?
C15 C14 C19 C10 178.3(4) . . . . ?
C11 C10 C19 C18 173.9(4) . . . . ?
C20 C10 C19 C18 -3.9(7) . . . . ?
C11 C10 C19 C14 -3.5(6) . . . . ?
C20 C10 C19 C14 178.8(4) . . . . ?
C11 C10 C20 C21 -63.8(6) . . . . ?
C19 C10 C20 C21 114.0(5) . . . . ?
C11 C10 C20 C29 110.8(5) . . . . ?
C19 C10 C20 C29 -71.4(5) . . . . ?
C29 C20 C21 C2 -174.2(4) . . . . ?
C10 C20 C21 C2 0.5(6) . . . . ?
C29 C20 C21 C22 3.3(6) . . . . ?
C10 C20 C21 C22 177.9(4) . . . . ?
P C2 C21 C20 73.7(5) . . . . ?
P C2 C21 C22 -103.8(5) . . . . ?
C20 C21 C22 C23 -1.3(7) . . . . ?
C2 C21 C22 C23 176.1(5) . . . . ?
C21 C22 C23 C24 -1.5(8) . . . . ?
C22 C23 C24 C29 2.2(7) . . . . ?
C22 C23 C24 C25 -175.9(5) . . . . ?
C23 C24 C25 C26 176.7(5) . . . . ?
C29 C24 C25 C26 -1.4(7) . . . . ?
C24 C25 C26 C27 1.0(7) . . . . ?
C25 C26 C27 C28 0.3(7) . . . . ?
C26 C27 C28 C29 -1.1(7) . . . . ?
C27 C28 C29 C24 0.6(6) . . . . ?
C27 C28 C29 C20 -176.6(4) . . . . ?
C23 C24 C29 C28 -177.6(4) . . . . ?
C25 C24 C29 C28 0.6(6) . . . . ?
C23 C24 C29 C20 -0.2(6) . . . . ?
C25 C24 C29 C20 178.0(4) . . . . ?
C21 C20 C29 C28 174.7(4) . . . . ?
C10 C20 C29 C28 0.1(6) . . . . ?
C21 C20 C29 C24 -2.5(6) . . . . ?
C10 C20 C29 C24 -177.1(4) . . . . ?
C8 C3 C4 C5 0.0 . . . . ?
C3 C4 C5 C6 0.0 . . . . ?
C4 C5 C6 C7 0.0 . . . . ?
C4 C5 C6 C9 -179.9(11) . . . . ?
C5 C6 C7 C8 0.0 . . . . ?
C9 C6 C7 C8 179.9(10) . . . . ?
C6 C7 C8 C3 0.0 . . . . ?
C4 C3 C8 C7 0.0 . . . . ?
